data_7052472
loop_
_publ_author_name
'Collings, Jonathan C.'
'Roscoe, Karl P.'
'Thomas, Rhodri Ll.'
'Batsanov, Andrei S.'
'Stimson, Lorna M.'
'Howard, Judith A. K.'
'Marder, Todd B.'

_publ_section_title
;
 Arene-perfluoroarene interactions in crystal engineering. Part 3.
 Single-crystal structures of 1 : 1 complexes of octafluoronaphthalene
 with fused-ring polyaromatic hydrocarbons
;
_journal_coden_ASTM NJCHE5
_journal_issue 11
_journal_name_full 'New Journal of Chemistry'
_journal_page_first 1410
_journal_page_last 1417
_journal_paper_doi 10.1039/b105502j
_journal_volume 25
_journal_year 2001
_chemical_formula_moiety 'C10 F8,C14 H10'
_chemical_formula_sum 'C24 H10 F8'
_chemical_formula_weight 450.32
_chemical_melting_point 446.1(10)
_chemical_name_systematic
; 
perfluoronaphthalene phenanthrene complex (1:1)
;
_symmetry_cell_setting monoclinic
_symmetry_space_group_name_H-M I2/m
_audit_creation_method SHELXL-97
_cell_angle_alpha 90.00
_cell_angle_beta 104.39(1)
_cell_angle_gamma 90.00
_cell_formula_units_Z 2
_cell_length_a 6.923(2)
_cell_length_b 17.925(3)
_cell_length_c 8.080(3)
_cell_measurement_reflns_used 119
_cell_measurement_temperature 295(2)
_cell_measurement_theta_max 25
_cell_measurement_theta_min 10
_cell_volume 971.2(5)
_computing_cell_refinement 'Bruker SMART'
_computing_data_collection 'Bruker SMART'
_computing_data_reduction 'Bruker SHELXTL'
_computing_molecular_graphics 'Bruker SHELXTL'
_computing_publication_material 'Bruker SHELXTL'
_computing_structure_refinement 'SHELXL-97 (Sheldrick, 1997)'
_computing_structure_solution 'SHELXS-97 (Sheldrick, 1990)'
_diffrn_ambient_temperature 295(2)
_diffrn_detector_area_resol_mean 8
_diffrn_measurement_device_type 'SMART 1K CCD area detector'
_diffrn_measurement_method '\w scans'
_diffrn_radiation_monochromator graphite
_diffrn_radiation_source 'fine-focus sealed tube'
_diffrn_radiation_type MoK\a
_diffrn_radiation_wavelength 0.71073
_diffrn_reflns_av_R_equivalents 0.0707
_diffrn_reflns_av_sigmaI/netI 0.0534
_diffrn_reflns_limit_h_max 8
_diffrn_reflns_limit_h_min -8
_diffrn_reflns_limit_k_max 19
_diffrn_reflns_limit_k_min -23
_diffrn_reflns_limit_l_max 10
_diffrn_reflns_limit_l_min -10
_diffrn_reflns_number 3499
_diffrn_reflns_theta_max 27.5
_diffrn_reflns_theta_min 2.24
_diffrn_standards_decay_% 2.3
_exptl_absorpt_coefficient_mu 0.14
_exptl_absorpt_correction_type none
_exptl_crystal_colour colourless
_exptl_crystal_density_diffrn 1.540
_exptl_crystal_density_method 'not measured'
_exptl_crystal_description prism
_exptl_crystal_F_000 452
_exptl_crystal_size_max 0.56
_exptl_crystal_size_mid 0.10
_exptl_crystal_size_min 0.05
_reflns_number_gt 319
_reflns_number_total 1145
_reflns_threshold_expression I>2\s(I)
_cod_data_source_file b105502j.txt
_cod_data_source_block \b-2
_cod_depositor_comments
;
The following automatic conversions were performed:
'_symmetry_cell_setting' value 'Monoclinic' changed to 'monoclinic'
according to '/home/adriana/struct/CIF-dictionaries/cif_core.dic'
dictionary named 'cif_core.dic' version 2.4.1 from 2010-06-29.

Automatic conversion script
Id: cif_fix_enum 1555 2011-01-17 13:19:09Z saulius 

The following automatic conversions were performed:

'_chemical_melting_point' value '172--174\% C' was changed to
'446.1(10)' - it was converted from degrees Celsius(C) to Kelvins(K),
the average value was taken and precision was estimated.

Automatic conversion script
Id: cif_fix_values 1569 2011-02-09 13:29:24Z adriana 

 Updated bibliographic information.

 Antanas Vaitkus,
 2019-10-03
;
_cod_original_cell_volume 971.3(4)
_cod_database_code 7052472

loop_
_atom_site_label
_atom_site_type_symbol
_atom_site_fract_x
_atom_site_fract_y
_atom_site_fract_z
_atom_site_U_iso_or_equiv
_atom_site_adp_type
_atom_site_occupancy
_atom_site_symmetry_multiplicity
_atom_site_calc_flag
_atom_site_refinement_flags
_atom_site_disorder_assembly
_atom_site_disorder_group
? ? ? ? ? ? ? ? ? ? ? ? ?
